data_4331945
loop_
_publ_author_name
'Chen, Chien-Hong'
'Lee, Gene-Hsiang'
'Liaw, Wen-Feng'

_publ_section_title
;
 Mononuclear [NiII(L)(P-(o-C6H4S)2(o-C6H4SH))]0/1-(L = Thiolate,
 Selenolate, PPh3, and Cl) Complexes with Intramolecular
 [Ni&#x00B7;&#x00B7;&#x00B7;S&#x00B7;&#x00B7;&#x00B7;H&#x00B7;&#x00B7;&#x00B7;S]/[Ni&#x00B7;&#x00B7;&#x00B7;H&#x00B7;&#x00B7;&#x00B7;S]
 Interactions Modulated by the Coordinated Ligand L:&#x00A0; Relevance to
 the [NiFe] Hydrogenases
;
_journal_issue 5
_journal_name_full 'Inorganic Chemistry'
_journal_page_first 2307
_journal_page_last 2316
_journal_paper_doi 10.1021/ic051924w
_journal_volume 45
_journal_year 2006
_chemical_formula_sum 'C74 H60 N2 Ni P4 S3'
_chemical_formula_weight 1256.01
_chemical_name_systematic
; 
 ? 
;
_space_group_IT_number 14
_symmetry_cell_setting monoclinic
_symmetry_space_group_name_Hall '-P 2yn'
_symmetry_space_group_name_H-M 'P 1 21/n 1'
_atom_sites_solution_hydrogens geom
_atom_sites_solution_primary direct
_atom_sites_solution_secondary difmap
_audit_creation_method SHELXL-97
_cell_angle_alpha 90.00
_cell_angle_beta 96.216(1)
_cell_angle_gamma 90.00
_cell_formula_units_Z 4
_cell_length_a 11.8228(4)
_cell_length_b 30.7222(10)
_cell_length_c 16.8506(5)
_cell_measurement_reflns_used 7131
_cell_measurement_temperature 150(1)
_cell_measurement_theta_max 24.89
_cell_measurement_theta_min 2.18
_cell_volume 6084.5(3)
_computing_cell_refinement 'Bruker SAINT'
_computing_data_collection 'Bruker SMART'
_computing_data_reduction 'Bruker SAINT'
_computing_molecular_graphics 'Bruker SHELXTL'
_computing_publication_material 'Bruker SHELXTL'
_computing_structure_refinement 'SHELXL-97 (Sheldrick, 1997)'
_computing_structure_solution 'SHELXS-97 (Sheldrick, 1990)'
_diffrn_ambient_temperature 150(1)
_diffrn_measured_fraction_theta_full 0.998
_diffrn_measured_fraction_theta_max 0.998
_diffrn_measurement_device_type 'BRUKER SMART APEXCCD area detector'
_diffrn_measurement_method 'phi and omega scans'
_diffrn_radiation_monochromator graphite
_diffrn_radiation_source 'fine-focus sealed tube'
_diffrn_radiation_type MoK\a
_diffrn_radiation_wavelength 0.71073
_diffrn_reflns_av_R_equivalents 0.0610
_diffrn_reflns_av_sigmaI/netI 0.0530
_diffrn_reflns_limit_h_max 15
_diffrn_reflns_limit_h_min -15
_diffrn_reflns_limit_k_max 39
_diffrn_reflns_limit_k_min -39
_diffrn_reflns_limit_l_max 21
_diffrn_reflns_limit_l_min -21
_diffrn_reflns_number 60769
_diffrn_reflns_theta_full 27.50
_diffrn_reflns_theta_max 27.50
_diffrn_reflns_theta_min 1.33
_exptl_absorpt_coefficient_mu 0.574
_exptl_absorpt_correction_T_max 0.8938
_exptl_absorpt_correction_T_min 0.8376
_exptl_absorpt_correction_type multi-scan
_exptl_crystal_colour deep-brown
_exptl_crystal_density_diffrn 1.371
_exptl_crystal_density_meas 0
_exptl_crystal_density_method 'not measured'
_exptl_crystal_description block
_exptl_crystal_F_000 2616
_exptl_crystal_size_max 0.32
_exptl_crystal_size_mid 0.20
_exptl_crystal_size_min 0.20
_refine_diff_density_max 0.494
_refine_diff_density_min -0.410
_refine_diff_density_rms 0.076
_refine_ls_extinction_method none
_refine_ls_goodness_of_fit_ref 1.036
_refine_ls_hydrogen_treatment mixed
_refine_ls_matrix_type full
_refine_ls_number_parameters 758
_refine_ls_number_reflns 13944
_refine_ls_number_restraints 0
_refine_ls_restrained_S_all 1.036
_refine_ls_R_factor_all 0.0718
_refine_ls_R_factor_gt 0.0550
_refine_ls_shift/su_max 0.001
_refine_ls_shift/su_mean 0.000
_refine_ls_structure_factor_coef Fsqd
_refine_ls_weighting_details 'calc w=1/[\s^2^(Fo^2^)+(0.0628P)^2^+4.7226P] where P=(Fo^2^+2Fc^2^)/3'
_refine_ls_weighting_scheme calc
_refine_ls_wR_factor_gt 0.1209
_refine_ls_wR_factor_ref 0.1327
_reflns_number_gt 11320
_reflns_number_total 13944
_reflns_threshold_expression >2sigma(I)
_cod_data_source_file ic051924wsup4.cif
_cod_data_source_block ic11339
_cod_depositor_comments
;
The following automatic conversions were performed:

'_symmetry_cell_setting' value 'Monoclinic' changed to 'monoclinic'
according to /home/saulius/struct/CIF-dictionaries/cif_core.dic
dictionary named 'cif_core.dic' version 2.4.2 from 2011-04-26.

Automatic conversion script
Id: cif_fix_values 1891 2012-01-12 08:04:46Z andrius 
;
_cod_original_sg_symbol_H-M P2(1)/n
_cod_database_code 4331945

loop_
_symmetry_equiv_pos_as_xyz
'x, y, z'
'-x+1/2, y+1/2, -z+1/2'
'-x, -y, -z'
'x-1/2, -y-1/2, z-1/2'

loop_
_atom_site_label
_atom_site_type_symbol
_atom_site_fract_x
_atom_site_fract_y
_atom_site_fract_z
_atom_site_U_iso_or_equiv
_atom_site_adp_type
_atom_site_occupancy
_atom_site_symmetry_multiplicity
_atom_site_calc_flag
_atom_site_refinement_flags
Ni Ni 0.61639(3) 0.602036(11) 0.79227(2) 0.01722(9) Uani 1 1 d .
S1 S 0.68331(6) 0.65689(2) 0.87564(4) 0.02198(15) Uani 1 1 d .
S2 S 0.54063(6) 0.53739(2) 0.84262(4) 0.02399(16) Uani 1 1 d .
S3 S 0.66719(6) 0.59766(2) 0.66422(4) 0.02234(15) Uani 1 1 d .
P1 P 0.77296(5) 0.57180(2) 0.82780(4) 0.01654(14) Uani 1 1 d .
P2 P 0.45338(6) 0.63553(2) 0.76105(4) 0.01713(14) Uani 1 1 d .
C1 C 0.8791(2) 0.61125(8) 0.86353(15) 0.0174(5) Uani 1 1 d .
C2 C 0.9970(2) 0.60538(9) 0.87212(16) 0.0213(6) Uani 1 1 d .
H2A H 1.0287 0.5790 0.8553 0.026 Uiso 1 1 calc R
C3 C 1.0677(2) 0.63817(10) 0.90529(17) 0.0244(6) Uani 1 1 d .
H3A H 1.1479 0.6343 0.9115 0.029 Uiso 1 1 calc R
C4 C 1.0205(2) 0.67668(10) 0.92934(18) 0.0285(7) Uani 1 1 d .
H4A H 1.0689 0.6991 0.9522 0.034 Uiso 1 1 calc R
C5 C 0.9041(2) 0.68292(9) 0.92055(17) 0.0252(6) Uani 1 1 d .
H5A H 0.8732 0.7095 0.9373 0.030 Uiso 1 1 calc R
C6 C 0.8315(2) 0.65024(9) 0.88699(15) 0.0188(5) Uani 1 1 d .
C7 C 0.7617(2) 0.53473(8) 0.90978(16) 0.0198(5) Uani 1 1 d .
C8 C 0.6513(2) 0.51815(9) 0.91214(16) 0.0211(6) Uani 1 1 d .
C9 C 0.6343(2) 0.48811(9) 0.97231(18) 0.0268(6) Uani 1 1 d .
H9A H 0.5618 0.4749 0.9734 0.032 Uiso 1 1 calc R
C10 C 0.7221(3) 0.47752(10) 1.03032(19) 0.0318(7) Uani 1 1 d .
H10A H 0.7084 0.4577 1.0715 0.038 Uiso 1 1 calc R
C11 C 0.8303(3) 0.49546(11) 1.02927(19) 0.0329(7) Uani 1 1 d .
H11A H 0.8896 0.4885 1.0700 0.040 Uiso 1 1 calc R
C12 C 0.8500(2) 0.52358(9) 0.96795(18) 0.0259(6) Uani 1 1 d .
H12A H 0.9239 0.5353 0.9655 0.031 Uiso 1 1 calc R
C13 C 0.8215(2) 0.54233(9) 0.74533(17) 0.0205(6) Uani 1 1 d .
C14 C 0.7741(2) 0.55767(9) 0.67043(17) 0.0228(6) Uani 1 1 d .
C15 C 0.8112(3) 0.53887(11) 0.60202(19) 0.0326(7) Uani 1 1 d .
H15A H 0.7826 0.5492 0.5506 0.039 Uiso 1 1 calc R
C16 C 0.8896(3) 0.50519(11) 0.6093(2) 0.0373(8) Uani 1 1 d .
H16A H 0.9140 0.4928 0.5624 0.045 Uiso 1 1 calc R
C17 C 0.9332(3) 0.48923(10) 0.6831(2) 0.0345(8) Uani 1 1 d .
H17A H 0.9855 0.4656 0.6867 0.041 Uiso 1 1 calc R
C18 C 0.8998(2) 0.50803(9) 0.7515(2) 0.0269(6) Uani 1 1 d .
H18A H 0.9299 0.4976 0.8026 0.032 Uiso 1 1 calc R
C19 C 0.4510(2) 0.68407(9) 0.69691(16) 0.0196(5) Uani 1 1 d .
C20 C 0.5351(2) 0.71555(9) 0.71522(17) 0.0252(6) Uani 1 1 d .
H20A H 0.5976 0.7095 0.7540 0.030 Uiso 1 1 calc R
C21 C 0.5278(3) 0.75566(10) 0.67708(19) 0.0307(7) Uani 1 1 d .
H21A H 0.5843 0.7771 0.6910 0.037 Uiso 1 1 calc R
C22 C 0.4389(3) 0.76465(10) 0.61897(19) 0.0327(7) Uani 1 1 d .
H22A H 0.4339 0.7922 0.5934 0.039 Uiso 1 1 calc R
C23 C 0.3578(3) 0.73324(11) 0.5987(2) 0.0359(8) Uani 1 1 d .
H23A H 0.2977 0.7390 0.5579 0.043 Uiso 1 1 calc R
C24 C 0.3632(2) 0.69329(10) 0.63734(17) 0.0274(6) Uani 1 1 d .
H24A H 0.3063 0.6720 0.6230 0.033 Uiso 1 1 calc R
C25 C 0.3945(2) 0.65831(9) 0.84863(16) 0.0202(5) Uani 1 1 d .
C26 C 0.3438(2) 0.69934(10) 0.84841(19) 0.0280(6) Uani 1 1 d .
H26A H 0.3331 0.7157 0.8003 0.034 Uiso 1 1 calc R
C27 C 0.3088(3) 0.71640(11) 0.9177(2) 0.0342(7) Uani 1 1 d .
H27A H 0.2757 0.7446 0.9170 0.041 Uiso 1 1 calc R
C28 C 0.3217(2) 0.69286(12) 0.98763(19) 0.0348(8) Uani 1 1 d .
H28A H 0.2974 0.7047 1.0350 0.042 Uiso 1 1 calc R
C29 C 0.3703(2) 0.65194(12) 0.98850(18) 0.0330(7) Uani 1 1 d .
H29A H 0.3784 0.6354 1.0365 0.040 Uiso 1 1 calc R
C30 C 0.4075(2) 0.63479(10) 0.91937(17) 0.0256(6) Uani 1 1 d .
H30A H 0.4420 0.6068 0.9206 0.031 Uiso 1 1 calc R
C31 C 0.3392(2) 0.60258(8) 0.70965(16) 0.0180(5) Uani 1 1 d .
C32 C 0.2332(2) 0.59769(9) 0.73708(18) 0.0257(6) Uani 1 1 d .
H32A H 0.2197 0.6095 0.7873 0.031 Uiso 1 1 calc R
C33 C 0.1464(2) 0.57548(10) 0.69093(19) 0.0306(7) Uani 1 1 d .
H33A H 0.0737 0.5726 0.7096 0.037 Uiso 1 1 calc R
C34 C 0.1657(2) 0.55762(10) 0.61822(18) 0.0276(6) Uani 1 1 d .
H34A H 0.1062 0.5429 0.5865 0.033 Uiso 1 1 calc R
C35 C 0.2721(2) 0.56127(10) 0.59196(18) 0.0267(6) Uani 1 1 d .
H35A H 0.2859 0.5486 0.5425 0.032 Uiso 1 1 calc R
C36 C 0.3584(2) 0.58328(10) 0.63714(17) 0.0247(6) Uani 1 1 d .
H36A H 0.4314 0.5853 0.6188 0.030 Uiso 1 1 calc R
P3 P 0.53073(6) 0.31300(2) 0.73551(4) 0.01996(15) Uani 1 1 d .
P4 P 0.73370(6) 0.36071(2) 0.68376(4) 0.02128(16) Uani 1 1 d .
N1 N 0.6556(2) 0.32775(8) 0.72479(16) 0.0291(6) Uani 1 1 d .
C37 C 0.5385(2) 0.25667(9) 0.76335(16) 0.0215(6) Uani 1 1 d .
C38 C 0.6440(3) 0.23783(10) 0.78496(17) 0.0281(6) Uani 1 1 d .
H38A H 0.7109 0.2551 0.7867 0.034 Uiso 1 1 calc R
C39 C 0.6527(3) 0.19392(10) 0.80409(18) 0.0319(7) Uani 1 1 d .
H39A H 0.7251 0.1809 0.8174 0.038 Uiso 1 1 calc R
C40 C 0.5548(3) 0.16931(10) 0.80352(18) 0.0357(8) Uani 1 1 d .
H40A H 0.5600 0.1394 0.8177 0.043 Uiso 1 1 calc R
C41 C 0.4500(3) 0.18777(10) 0.78259(19) 0.0359(8) Uani 1 1 d .
H41A H 0.3833 0.1706 0.7829 0.043 Uiso 1 1 calc R
C42 C 0.4408(3) 0.23143(10) 0.76098(18) 0.0301(7) Uani 1 1 d .
H42A H 0.3683 0.2438 0.7448 0.036 Uiso 1 1 calc R
C43 C 0.4307(2) 0.31738(9) 0.64719(16) 0.0218(6) Uani 1 1 d .
C44 C 0.4596(3) 0.29971(11) 0.57620(18) 0.0316(7) Uani 1 1 d .
H44A H 0.5290 0.2842 0.5756 0.038 Uiso 1 1 calc R
C45 C 0.3878(3) 0.30464(12) 0.50648(18) 0.0385(8) Uani 1 1 d .
H45A H 0.4086 0.2929 0.4579 0.046 Uiso 1 1 calc R
C46 C 0.2862(3) 0.32653(11) 0.50721(19) 0.0409(8) Uani 1 1 d .
H46A H 0.2371 0.3300 0.4592 0.049 Uiso 1 1 calc R
C47 C 0.2562(3) 0.34330(12) 0.5772(2) 0.0431(9) Uani 1 1 d .
H47A H 0.1855 0.3579 0.5776 0.052 Uiso 1 1 calc R
C48 C 0.3281(3) 0.33912(11) 0.64739(19) 0.0342(7) Uani 1 1 d .
H48A H 0.3070 0.3512 0.6956 0.041 Uiso 1 1 calc R
C49 C 0.4682(2) 0.34309(10) 0.81144(16) 0.0237(6) Uani 1 1 d .
C50 C 0.4019(3) 0.32323(11) 0.86434(17) 0.0304(7) Uani 1 1 d .
H50A H 0.3927 0.2925 0.8634 0.036 Uiso 1 1 calc R
C51 C 0.3490(3) 0.34801(12) 0.91867(19) 0.0395(8) Uani 1 1 d .
H51A H 0.3025 0.3343 0.9540 0.047 Uiso 1 1 calc R
C52 C 0.3641(3) 0.39264(12) 0.9212(2) 0.0411(9) Uani 1 1 d .
H52A H 0.3290 0.4095 0.9589 0.049 Uiso 1 1 calc R
C53 C 0.4300(3) 0.41272(11) 0.8691(2) 0.0396(8) Uani 1 1 d .
H53A H 0.4403 0.4434 0.8710 0.048 Uiso 1 1 calc R
C54 C 0.4810(3) 0.38821(10) 0.81420(19) 0.0302(7) Uani 1 1 d .
H54A H 0.5252 0.4022 0.7779 0.036 Uiso 1 1 calc R
C55 C 0.6559(2) 0.40659(9) 0.64033(17) 0.0225(6) Uani 1 1 d .
C56 C 0.5814(3) 0.39918(9) 0.57086(17) 0.0251(6) Uani 1 1 d .
H56A H 0.5851 0.3726 0.5423 0.030 Uiso 1 1 calc R
C57 C 0.5024(3) 0.43069(10) 0.54400(18) 0.0301(7) Uani 1 1 d .
H57A H 0.4511 0.4257 0.4975 0.036 Uiso 1 1 calc R
C58 C 0.4987(3) 0.46956(10) 0.58546(19) 0.0321(7) Uani 1 1 d .
H58A H 0.4436 0.4909 0.5676 0.039 Uiso 1 1 calc R
C59 C 0.5738(3) 0.47778(10) 0.65223(19) 0.0313(7) Uani 1 1 d .
H59A H 0.5719 0.5050 0.6789 0.038 Uiso 1 1 calc R
C60 C 0.6521(2) 0.44621(9) 0.68047(18) 0.0268(6) Uani 1 1 d .
H60A H 0.7029 0.4516 0.7270 0.032 Uiso 1 1 calc R
C61 C 0.8442(2) 0.37776(9) 0.75910(17) 0.0262(6) Uani 1 1 d .
C62 C 0.8154(3) 0.39025(13) 0.8337(2) 0.0422(8) Uani 1 1 d .
H62A H 0.7376 0.3913 0.8430 0.051 Uiso 1 1 calc R
C63 C 0.8988(4) 0.40114(13) 0.8944(2) 0.0527(10) Uani 1 1 d .
H63A H 0.8781 0.4106 0.9446 0.063 Uiso 1 1 calc R
C64 C 1.0113(4) 0.39826(12) 0.8822(2) 0.0504(10) Uani 1 1 d .
H64A H 1.0686 0.4046 0.9246 0.061 Uiso 1 1 calc R
C65 C 1.0411(3) 0.38631(13) 0.8089(2) 0.0471(9) Uani 1 1 d .
H65A H 1.1192 0.3850 0.8005 0.057 Uiso 1 1 calc R
C66 C 0.9583(3) 0.37609(11) 0.7470(2) 0.0361(8) Uani 1 1 d .
H66A H 0.9797 0.3679 0.6964 0.043 Uiso 1 1 calc R
C67 C 0.8056(2) 0.33461(9) 0.60807(17) 0.0239(6) Uani 1 1 d .
C68 C 0.8529(3) 0.35971(10) 0.55078(19) 0.0305(7) Uani 1 1 d .
H68A H 0.8391 0.3902 0.5477 0.037 Uiso 1 1 calc R
C69 C 0.9200(3) 0.34002(11) 0.4984(2) 0.0349(7) Uani 1 1 d .
H69A H 0.9510 0.3570 0.4589 0.042 Uiso 1 1 calc R
C70 C 0.9419(3) 0.29586(11) 0.5036(2) 0.0356(7) Uani 1 1 d .
H70A H 0.9901 0.2828 0.4688 0.043 Uiso 1 1 calc R
C71 C 0.8940(3) 0.27060(10) 0.55926(19) 0.0319(7) Uani 1 1 d .
H71A H 0.9080 0.2402 0.5619 0.038 Uiso 1 1 calc R
C72 C 0.8254(2) 0.28985(10) 0.61122(17) 0.0262(6) Uani 1 1 d .
H72A H 0.7919 0.2725 0.6491 0.031 Uiso 1 1 calc R
N2 N 0.1642(6) 0.44132(16) 0.6103(5) 0.123(3) Uani 1 1 d .
C73 C 0.2177(6) 0.45627(19) 0.6681(6) 0.094(2) Uani 1 1 d .
C74 C 0.2746(6) 0.4750(2) 0.7371(5) 0.137(3) Uani 1 1 d .
H74A H 0.2719 0.5068 0.7323 0.205 Uiso 1 1 calc R
H74B H 0.3540 0.4654 0.7434 0.205 Uiso 1 1 calc R
H74C H 0.2376 0.4660 0.7837 0.205 Uiso 1 1 calc R

loop_
_atom_site_aniso_label
_atom_site_aniso_U_11
_atom_site_aniso_U_22
_atom_site_aniso_U_33
_atom_site_aniso_U_23
_atom_site_aniso_U_13
_atom_site_aniso_U_12
Ni 0.01401(17) 0.01974(18) 0.01734(18) -0.00047(13) -0.00089(13) 0.00203(13)
S1 0.0183(3) 0.0255(4) 0.0213(3) -0.0071(3) -0.0017(3) 0.0043(3)
S2 0.0177(3) 0.0258(4) 0.0276(4) 0.0029(3) -0.0018(3) -0.0039(3)
S3 0.0232(3) 0.0261(4) 0.0176(3) 0.0001(3) 0.0015(3) -0.0005(3)
P1 0.0140(3) 0.0168(3) 0.0187(3) 0.0003(3) 0.0013(3) 0.0003(2)
P2 0.0149(3) 0.0195(3) 0.0166(3) -0.0002(3) -0.0001(3) 0.0013(3)
C1 0.0170(12) 0.0200(13) 0.0146(12) 0.0031(10) -0.0008(10) -0.0006(10)
C2 0.0201(13) 0.0223(14) 0.0211(14) 0.0022(11) 0.0009(11) 0.0025(11)
C3 0.0142(13) 0.0350(16) 0.0238(14) 0.0000(12) 0.0003(11) -0.0021(11)
C4 0.0221(14) 0.0346(17) 0.0279(16) -0.0064(13) -0.0018(12) -0.0065(12)
C5 0.0267(15) 0.0232(14) 0.0247(15) -0.0045(11) -0.0014(12) 0.0011(11)
C6 0.0186(13) 0.0241(14) 0.0135(12) 0.0009(10) 0.0005(10) 0.0008(10)
C7 0.0198(13) 0.0175(13) 0.0221(14) 0.0016(10) 0.0029(11) 0.0005(10)
C8 0.0191(13) 0.0212(14) 0.0229(14) -0.0025(11) 0.0021(11) 0.0010(11)
C9 0.0239(14) 0.0242(15) 0.0333(17) 0.0040(12) 0.0080(12) -0.0042(12)
C10 0.0339(17) 0.0307(16) 0.0312(17) 0.0134(13) 0.0063(13) 0.0006(13)
C11 0.0293(16) 0.0385(18) 0.0297(16) 0.0126(14) -0.0030(13) 0.0038(13)
C12 0.0214(14) 0.0256(15) 0.0306(16) 0.0065(12) 0.0022(12) 0.0002(11)
C13 0.0168(12) 0.0200(13) 0.0254(14) -0.0037(11) 0.0055(11) -0.0044(10)
C14 0.0182(13) 0.0231(14) 0.0281(15) -0.0055(11) 0.0069(11) -0.0059(11)
C15 0.0307(16) 0.0396(18) 0.0287(16) -0.0105(14) 0.0084(13) -0.0060(14)
C16 0.0289(17) 0.0396(19) 0.047(2) -0.0202(16) 0.0187(15) -0.0111(14)
C17 0.0210(15) 0.0254(16) 0.059(2) -0.0158(15) 0.0109(15) -0.0020(12)
C18 0.0166(13) 0.0221(14) 0.0419(18) -0.0059(13) 0.0034(12) -0.0031(11)
C19 0.0197(13) 0.0219(13) 0.0172(13) -0.0001(10) 0.0020(10) 0.0037(10)
C20 0.0241(14) 0.0285(15) 0.0216(14) 0.0000(12) -0.0036(11) -0.0007(12)
C21 0.0334(17) 0.0258(15) 0.0319(17) 0.0041(13) -0.0008(13) -0.0041(13)
C22 0.0386(18) 0.0276(16) 0.0310(17) 0.0106(13) -0.0007(14) 0.0033(13)
C23 0.0350(18) 0.0394(19) 0.0307(17) 0.0126(14) -0.0084(14) 0.0022(14)
C24 0.0247(15) 0.0293(16) 0.0267(15) 0.0038(12) -0.0050(12) -0.0031(12)
C25 0.0126(12) 0.0250(14) 0.0229(14) -0.0046(11) 0.0010(10) -0.0011(10)
C26 0.0236(15) 0.0294(16) 0.0317(16) -0.0010(13) 0.0056(12) 0.0011(12)
C27 0.0277(16) 0.0314(17) 0.045(2) -0.0141(15) 0.0116(14) -0.0007(13)
C28 0.0201(15) 0.055(2) 0.0297(17) -0.0210(15) 0.0031(12) -0.0050(14)
C29 0.0226(15) 0.056(2) 0.0198(15) -0.0010(14) 0.0003(12) 0.0013(14)
C30 0.0199(14) 0.0357(16) 0.0206(14) -0.0014(12) -0.0003(11) 0.0013(12)
C31 0.0160(12) 0.0167(12) 0.0207(13) -0.0004(10) -0.0009(10) -0.0008(10)
C32 0.0266(15) 0.0258(15) 0.0256(15) -0.0014(12) 0.0066(12) -0.0022(12)
C33 0.0200(14) 0.0332(17) 0.0398(18) -0.0044(14) 0.0083(13) -0.0068(12)
C34 0.0243(15) 0.0259(15) 0.0318(16) -0.0038(12) -0.0012(12) -0.0069(12)
C35 0.0274(15) 0.0285(15) 0.0240(15) -0.0059(12) 0.0012(12) -0.0021(12)
C36 0.0202(13) 0.0306(15) 0.0236(14) -0.0042(12) 0.0035(11) -0.0014(12)
P3 0.0208(3) 0.0208(3) 0.0182(3) 0.0020(3) 0.0019(3) -0.0009(3)
P4 0.0203(3) 0.0227(4) 0.0205(4) 0.0030(3) 0.0006(3) -0.0023(3)
N1 0.0209(12) 0.0303(14) 0.0363(15) 0.0082(11) 0.0039(11) -0.0014(10)
C37 0.0289(15) 0.0208(13) 0.0150(13) 0.0014(10) 0.0031(11) -0.0005(11)
C38 0.0318(16) 0.0291(16) 0.0235(15) 0.0043(12) 0.0034(12) 0.0024(13)
C39 0.0395(18) 0.0334(17) 0.0230(15) 0.0037(13) 0.0043(13) 0.0125(14)
C40 0.062(2) 0.0230(15) 0.0234(16) 0.0018(12) 0.0081(15) 0.0045(15)
C41 0.047(2) 0.0292(17) 0.0318(17) 0.0002(14) 0.0044(15) -0.0129(15)
C42 0.0335(17) 0.0289(16) 0.0275(16) 0.0008(12) 0.0011(13) -0.0053(13)
C43 0.0276(14) 0.0193(13) 0.0184(13) 0.0017(11) 0.0012(11) -0.0029(11)
C44 0.0330(17) 0.0354(17) 0.0276(16) -0.0034(13) 0.0087(13) -0.0028(13)
C45 0.053(2) 0.045(2) 0.0177(15) -0.0021(14) 0.0067(14) -0.0145(17)
C46 0.058(2) 0.0370(19) 0.0241(17) 0.0061(14) -0.0135(15) -0.0064(17)
C47 0.045(2) 0.040(2) 0.040(2) -0.0060(16) -0.0150(16) 0.0127(16)
C48 0.0364(17) 0.0381(18) 0.0267(16) -0.0076(14) -0.0031(13) 0.0114(14)
C49 0.0203(13) 0.0311(15) 0.0188(14) -0.0030(11) -0.0015(11) 0.0004(11)
C50 0.0378(17) 0.0334(17) 0.0199(14) 0.0002(12) 0.0027(13) 0.0020(14)
C51 0.0415(19) 0.053(2) 0.0249(16) -0.0049(15) 0.0073(14) 0.0038(16)
C52 0.0385(19) 0.052(2) 0.0317(18) -0.0186(16) -0.0014(15) 0.0112(16)
C53 0.0389(19) 0.0319(18) 0.046(2) -0.0134(15) -0.0057(16) 0.0021(15)
C54 0.0307(16) 0.0277(16) 0.0317(17) -0.0036(13) 0.0012(13) -0.0026(13)
C55 0.0221(14) 0.0223(14) 0.0236(14) 0.0047(11) 0.0044(11) -0.0017(11)
C56 0.0313(15) 0.0250(15) 0.0192(14) 0.0007(11) 0.0032(12) -0.0011(12)
C57 0.0267(15) 0.0392(18) 0.0245(15) 0.0056(13) 0.0032(12) 0.0023(13)
C58 0.0318(16) 0.0300(16) 0.0362(18) 0.0086(13) 0.0107(14) 0.0078(13)
C59 0.0364(17) 0.0222(15) 0.0375(18) 0.0000(13) 0.0138(14) -0.0033(13)
C60 0.0275(15) 0.0256(15) 0.0276(15) 0.0004(12) 0.0035(12) -0.0087(12)
C61 0.0280(15) 0.0235(15) 0.0256(15) 0.0033(12) -0.0046(12) -0.0050(12)
C62 0.0395(19) 0.060(2) 0.0264(17) -0.0015(16) 0.0013(15) -0.0066(17)
C63 0.068(3) 0.059(3) 0.0279(19) -0.0065(17) -0.0073(18) 0.000(2)
C64 0.057(2) 0.042(2) 0.045(2) -0.0040(17) -0.0268(19) -0.0058(18)
C65 0.0293(18) 0.050(2) 0.059(3) -0.0078(19) -0.0118(17) -0.0076(16)
C66 0.0331(18) 0.0373(18) 0.0361(18) -0.0036(14) -0.0046(14) -0.0043(14)
C67 0.0213(14) 0.0284(15) 0.0209(14) 0.0000(11) -0.0020(11) -0.0002(11)
C68 0.0319(16) 0.0275(16) 0.0327(17) 0.0079(13) 0.0058(13) 0.0043(13)
C69 0.0347(17) 0.0406(19) 0.0309(17) 0.0067(14) 0.0104(14) 0.0028(14)
C70 0.0320(17) 0.0431(19) 0.0324(17) -0.0022(15) 0.0063(14) 0.0068(14)
C71 0.0324(17) 0.0286(16) 0.0333(17) 0.0002(13) -0.0017(13) 0.0043(13)
C72 0.0261(15) 0.0276(15) 0.0238(15) 0.0029(12) -0.0019(12) -0.0007(12)
N2 0.147(6) 0.050(3) 0.193(7) -0.024(4) 0.112(5) 0.009(3)
C73 0.074(4) 0.042(3) 0.176(8) 0.008(4) 0.063(5) 0.018(3)
C74 0.121(6) 0.101(5) 0.175(8) 0.074(5) -0.048(6) 0.001(5)

loop_
_atom_type_symbol
_atom_type_description
_atom_type_scat_dispersion_real
_atom_type_scat_dispersion_imag
_atom_type_scat_source
C C 0.0033 0.0016 'International Tables Vol C Tables 4.2.6.8 and 6.1.1.4'
H H 0.0000 0.0000 'International Tables Vol C Tables 4.2.6.8 and 6.1.1.4'
N N 0.0061 0.0033 'International Tables Vol C Tables 4.2.6.8 and 6.1.1.4'
P P 0.1023 0.0942 'International Tables Vol C Tables 4.2.6.8 and 6.1.1.4'
S S 0.1246 0.1234 'International Tables Vol C Tables 4.2.6.8 and 6.1.1.4'
Ni Ni 0.3393 1.1124 'International Tables Vol C Tables 4.2.6.8 and 6.1.1.4'

loop_
_geom_angle_atom_site_label_1
_geom_angle_atom_site_label_2
_geom_angle_atom_site_label_3
_geom_angle
P1 Ni P2 177.00(3)
P1 Ni S1 85.12(3)
P2 Ni S1 92.19(3)
P1 Ni S3 85.99(3)
P2 Ni S3 96.54(3)
S1 Ni S3 120.77(3)
P1 Ni S2 83.29(3)
P2 Ni S2 97.03(3)
S1 Ni S2 121.17(3)
S3 Ni S2 115.62(3)
C6 S1 Ni 104.89(9)
C8 S2 Ni 103.71(9)
C14 S3 Ni 104.10(10)
C1 P1 C13 109.08(12)
C1 P1 C7 105.97(12)
C13 P1 C7 109.19(13)
C1 P1 Ni 111.02(9)
C13 P1 Ni 110.30(9)
C7 P1 Ni 111.17(9)
C31 P2 C25 105.49(12)
C31 P2 C19 101.95(12)
C25 P2 C19 100.38(12)
C31 P2 Ni 115.94(9)
C25 P2 Ni 112.62(9)
C19 P2 Ni 118.49(9)
C2 C1 C6 120.6(2)
C2 C1 P1 126.8(2)
C6 C1 P1 112.55(19)
C3 C2 C1 119.9(3)
C2 C3 C4 119.5(3)
C5 C4 C3 121.0(3)
C4 C5 C6 120.3(3)
C1 C6 C5 118.7(2)
C1 C6 S1 119.8(2)
C5 C6 S1 121.5(2)
C12 C7 C8 121.2(3)
C12 C7 P1 125.5(2)
C8 C7 P1 113.3(2)
C9 C8 C7 117.7(3)
C9 C8 S2 123.2(2)
C7 C8 S2 119.0(2)
C10 C9 C8 120.6(3)
C9 C10 C11 121.1(3)
C12 C11 C10 118.9(3)
C11 C12 C7 120.3(3)
C18 C13 C14 121.1(3)
C18 C13 P1 125.7(2)
C14 C13 P1 113.2(2)
C15 C14 C13 118.0(3)
C15 C14 S3 121.8(2)
C13 C14 S3 120.1(2)
C16 C15 C14 120.1(3)
C17 C16 C15 121.6(3)
C16 C17 C18 119.3(3)
C17 C18 C13 119.8(3)
C24 C19 C20 118.4(3)
C24 C19 P2 123.4(2)
C20 C19 P2 117.8(2)
C21 C20 C19 120.3(3)
C22 C21 C20 120.6(3)
C23 C22 C21 119.4(3)
C22 C23 C24 120.5(3)
C23 C24 C19 120.7(3)
C30 C25 C26 118.7(3)
C30 C25 P2 118.4(2)
C26 C25 P2 122.8(2)
C27 C26 C25 120.5(3)
C28 C27 C26 120.5(3)
C27 C28 C29 119.6(3)
C28 C29 C30 120.3(3)
C25 C30 C29 120.4(3)
C32 C31 C36 118.8(2)
C32 C31 P2 123.3(2)
C36 C31 P2 117.8(2)
C31 C32 C33 120.2(3)
C34 C33 C32 120.3(3)
C35 C34 C33 119.6(3)
C34 C35 C36 120.4(3)
C35 C36 C31 120.6(3)
N1 P3 C37 106.63(13)
N1 P3 C49 113.33(14)
C37 P3 C49 108.83(13)
N1 P3 C43 115.08(13)
C37 P3 C43 107.35(13)
C49 P3 C43 105.38(13)
N1 P4 C55 112.59(13)
N1 P4 C67 111.63(14)
C55 P4 C67 108.77(13)
N1 P4 C61 106.99(14)
C55 P4 C61 111.10(14)
C67 P4 C61 105.54(14)
P3 N1 P4 146.63(18)
C42 C37 C38 119.8(3)
C42 C37 P3 120.9(2)
C38 C37 P3 119.3(2)
C39 C38 C37 120.5(3)
C40 C39 C38 119.3(3)
C41 C40 C39 120.5(3)
C40 C41 C42 120.6(3)
C37 C42 C41 119.3(3)
C48 C43 C44 119.2(3)
C48 C43 P3 122.0(2)
C44 C43 P3 118.7(2)
C45 C44 C43 120.2(3)
C46 C45 C44 120.1(3)
C47 C46 C45 119.9(3)
C46 C47 C48 120.6(3)
C43 C48 C47 119.9(3)
C50 C49 C54 118.8(3)
C50 C49 P3 122.2(2)
C54 C49 P3 118.9(2)
C49 C50 C51 120.5(3)
C52 C51 C50 119.8(3)
C53 C52 C51 120.2(3)
C54 C53 C52 120.0(3)
C53 C54 C49 120.7(3)
C60 C55 C56 119.6(3)
C60 C55 P4 122.0(2)
C56 C55 P4 117.4(2)
C57 C56 C55 119.9(3)
C58 C57 C56 119.6(3)
C59 C58 C57 121.1(3)
C58 C59 C60 119.9(3)
C59 C60 C55 119.9(3)
C66 C61 C62 118.7(3)
C66 C61 P4 122.0(2)
C62 C61 P4 119.2(2)
C63 C62 C61 120.7(3)
C64 C63 C62 120.0(4)
C63 C64 C65 120.1(3)
C64 C65 C66 120.5(4)
C61 C66 C65 120.0(3)
C72 C67 C68 119.4(3)
C72 C67 P4 120.2(2)
C68 C67 P4 120.0(2)
C69 C68 C67 119.8(3)
C70 C69 C68 120.3(3)
C69 C70 C71 120.3(3)
C70 C71 C72 119.9(3)
C71 C72 C67 120.2(3)
N2 C73 C74 176.6(7)

loop_
_geom_bond_atom_site_label_1
_geom_bond_atom_site_label_2
_geom_bond_distance
Ni P1 2.0995(7)
Ni P2 2.1978(7)
Ni S1 2.2801(7)
Ni S3 2.3056(8)
Ni S2 2.3729(8)
S1 C6 1.754(3)
S2 C8 1.761(3)
S3 C14 1.758(3)
P1 C1 1.801(3)
P1 C13 1.804(3)
P1 C7 1.807(3)
P2 C31 1.829(3)
P2 C25 1.837(3)
P2 C19 1.840(3)
C1 C2 1.397(4)
C1 C6 1.399(4)
C2 C3 1.387(4)
C3 C4 1.388(4)
C4 C5 1.381(4)
C5 C6 1.400(4)
C7 C12 1.395(4)
C7 C8 1.406(4)
C8 C9 1.401(4)
C9 C10 1.386(4)
C10 C11 1.394(4)
C11 C12 1.386(4)
C13 C18 1.399(4)
C13 C14 1.406(4)
C14 C15 1.402(4)
C15 C16 1.385(5)
C16 C17 1.383(5)
C17 C18 1.386(4)
C19 C24 1.394(4)
C19 C20 1.397(4)
C20 C21 1.388(4)
C21 C22 1.384(4)
C22 C23 1.377(5)
C23 C24 1.388(4)
C25 C30 1.388(4)
C25 C26 1.396(4)
C26 C27 1.382(4)
C27 C28 1.377(5)
C28 C29 1.382(5)
C29 C30 1.393(4)
C31 C32 1.390(4)
C31 C36 1.399(4)
C32 C33 1.397(4)
C33 C34 1.384(4)
C34 C35 1.382(4)
C35 C36 1.382(4)
P3 N1 1.574(2)
P3 C37 1.793(3)
P3 C49 1.801(3)
P3 C43 1.803(3)
P4 N1 1.579(2)
P4 C55 1.795(3)
P4 C67 1.796(3)
P4 C61 1.798(3)
C37 C42 1.388(4)
C37 C38 1.388(4)
C38 C39 1.388(4)
C39 C40 1.381(5)
C40 C41 1.373(5)
C41 C42 1.391(4)
C43 C48 1.385(4)
C43 C44 1.390(4)
C44 C45 1.381(4)
C45 C46 1.378(5)
C46 C47 1.368(5)
C47 C48 1.386(4)
C49 C50 1.390(4)
C49 C54 1.395(4)
C50 C51 1.391(4)
C51 C52 1.383(5)
C52 C53 1.381(5)
C53 C54 1.380(5)
C55 C60 1.396(4)
C55 C56 1.406(4)
C56 C57 1.387(4)
C57 C58 1.387(5)
C58 C59 1.379(5)
C59 C60 1.389(4)
C61 C66 1.386(4)
C61 C62 1.392(4)
C62 C63 1.383(5)
C63 C64 1.370(6)
C64 C65 1.371(6)
C65 C66 1.387(4)
C67 C72 1.395(4)
C67 C68 1.399(4)
C68 C69 1.387(4)
C69 C70 1.383(5)
C70 C71 1.385(5)
C71 C72 1.388(4)
N2 C73 1.194(10)
C73 C74 1.402(10)
